data_1570758
loop_
_publ_author_name
'Murai, K.'
'Yamashita, K.'
'Kitahara, G.'
'Tokuda, M.'
'Yoshiasa, A.'

_publ_section_title
;
 Synthesis, single crystal structure analyses and ultraviolet light
 emission of CaW1-xMoxO4 (x = 0.0-1.0) scheelite-powellite solid solutions
;
_journal_name_full 'Journal of Mineralogical and Petrological Sciences'
_journal_page_first 1
_journal_page_last 10
_journal_paper_doi 10.2465/jmps.220901
_journal_volume 118:009
_journal_year 2023
_chemical_formula_sum 'Ca Mo0.79 O4 W0.21'
_chemical_name_common CaW0.21Mo0.79O4
_chemical_name_mineral 'scheelite-powellite solid solution'
_space_group_IT_number 88
_space_group_name_Hall '-I 4ad'
_space_group_name_H-M_alt 'I 41/a :2'
_cell_angle_alpha 90.000000
_cell_angle_beta 90.000000
_cell_angle_gamma 90.000000
_cell_formula_units_Z 4
_cell_length_a 5.22700(10)
_cell_length_b 5.22700(10)
_cell_length_c 11.4095(3)
_cell_volume 311.725(12)
_diffrn_ambient_pressure 100
_diffrn_ambient_temperature 298
_cod_data_source_file CaW0.21Mo0.79O4.cif
_cod_data_source_block CaWO4
_cod_original_cell_volume 311.725(14)
_cod_original_sg_symbol_H-M 'I 41/a'
_cod_original_formula_sum 'Ca1 W0.21 Mo0.79 O4'
_cod_database_code 1570758

loop_
_space_group_symop_id
_space_group_symop_operation_xyz
1 x,y,z
2 -x,-y,-z
3 -x+1/2,-y,z+1/2
4 x+1/2,y,-z+1/2
5 -y+3/4,x+1/4,z+1/4
6 y+1/4,-x+3/4,-z+3/4
7 y+3/4,-x+3/4,z+3/4
8 -y+1/4,x+1/4,-z+1/4
9 x+1/2,y+1/2,z+1/2
10 -x+1/2,-y+1/2,-z+1/2
11 -x,-y+1/2,z
12 x,y+1/2,-z
13 -y+1/4,x+3/4,z+3/4
14 y+3/4,-x+1/4,-z+1/4
15 y+1/4,-x+1/4,z+1/4
16 -y+3/4,x+3/4,-z+3/4

loop_
_atom_site_label
_atom_site_occupancy
_atom_site_fract_x
_atom_site_fract_y
_atom_site_fract_z
_atom_site_adp_type
_atom_site_U_iso_or_equiv
_atom_site_type_symbol
Ca 1.0 0.000000 0.250000 0.625000 Uani 0.00782(7) Ca
W 0.215(2) 0.000000 0.250000 0.125000 Uani 0.00643(3) W
Mo 0.785(2) 0.000000 0.250000 0.125000 Uani 0.00643(3) Mo
O 1.0 0.14876(13) 0.49316(13) 0.20968(7) Uani 0.01059(12) O

loop_
_atom_site_aniso_label
_atom_site_aniso_U_11
_atom_site_aniso_U_22
_atom_site_aniso_U_33
_atom_site_aniso_U_12
_atom_site_aniso_U_13
_atom_site_aniso_U_23
Ca 0.00796(9) 0.00796(9) 0.00755(12) 0.00000 0.00000 0.00000
W 0.00571(4) 0.00571(4) 0.00788(5) 0.00000 0.00000 0.00000
Mo 0.00571(4) 0.00571(4) 0.00788(5) 0.00000 0.00000 0.00000
O 0.0100(2) 0.0107(2) 0.0110(2) -0.0024(2) 0.0007(2) -0.00148(19)
